data_2013348
loop_
_publ_author_name
'Sheng-Li Li'
'Anwar Usman'
'Ibrahim A. Razak'
'Hoong-Kun Fun'
'Jie-Ying Wu'
'Yu-Peng Tian'
'Min-Hua Jiang'
'Zu-Yao Chen'

_publ_section_title
;
 <i>trans</i>-Diaquabis(thiosemicarbazido-\k^2^<i>N</i>,<i>S</i>)nickel(II)
 dimaleate dihydrate
;
_journal_issue 5
_journal_name_full 'Acta Crystallographica Section C'
_journal_page_first m181
_journal_page_last m183
_journal_paper_doi 10.1107/S0108270103006425
_journal_volume 59
_journal_year 2003
_chemical_formula_iupac '[Ni (C H5 N3 S)2 (H2 O)2] (C4 H3 O4)2, 2H2 O'
_chemical_formula_moiety 'C2 H14 N6 Ni O2 S2 2+, 2C4 H3 O4 1-, 2H2 O'
_chemical_formula_sum 'C10 H24 N6 Ni O12 S2'
_chemical_formula_weight 543.18
_chemical_name_systematic
;
trans-Diaquabis(thiosemicarbazido-\k^2^N,S)nickel(II) dimaleate dihydrate
;
_space_group_IT_number 14
_symmetry_cell_setting monoclinic
_symmetry_space_group_name_Hall '-P 2ybc'
_symmetry_space_group_name_H-M 'P 1 21/c 1'
_atom_sites_solution_hydrogens geom
_atom_sites_solution_primary direct
_atom_sites_solution_secondary difmap
_audit_creation_method SHELXL-97
_cell_angle_alpha 90.00
_cell_angle_beta 109.0780(10)
_cell_angle_gamma 90.00
_cell_formula_units_Z 2
_cell_length_a 13.0487(3)
_cell_length_b 5.95740(10)
_cell_length_c 14.0254(3)
_cell_measurement_reflns_used 5224
_cell_measurement_temperature 183(2)
_cell_measurement_theta_max 28.28
_cell_measurement_theta_min 2.98
_cell_volume 1030.40(4)
_computing_cell_refinement 'SAINT (Siemens, 1996)'
_computing_data_collection 'SMART (Siemens, 1996)'
_computing_data_reduction SAINT
_computing_molecular_graphics SHELXTL
_computing_publication_material
;
SHELXTL, PARST (Nardelli, 1995) and PLATON (Spek, 1990)
;
_computing_structure_refinement SHELXTL
_computing_structure_solution 'SHELXTL (Sheldrick, 1997)'
_diffrn_ambient_temperature 183(2)
_diffrn_detector_area_resol_mean 8.33
_diffrn_measured_fraction_theta_full 0.986
_diffrn_measured_fraction_theta_max 0.986
_diffrn_measurement_device_type
;
Siemens SMART CCD area detector diffractometer
;
_diffrn_measurement_method '\w scans'
_diffrn_radiation_monochromator graphite
_diffrn_radiation_source 'fine-focus sealed tube'
_diffrn_radiation_type MoK\a
_diffrn_radiation_wavelength 0.71073
_diffrn_reflns_av_R_equivalents 0.0836
_diffrn_reflns_av_sigmaI/netI 0.0982
_diffrn_reflns_limit_h_max 17
_diffrn_reflns_limit_h_min -9
_diffrn_reflns_limit_k_max 7
_diffrn_reflns_limit_k_min -7
_diffrn_reflns_limit_l_max 18
_diffrn_reflns_limit_l_min -18
_diffrn_reflns_number 5956
_diffrn_reflns_theta_full 28.28
_diffrn_reflns_theta_max 28.28
_diffrn_reflns_theta_min 2.98
_diffrn_standards_decay_% negligible
_diffrn_standards_interval_count none
_diffrn_standards_number 0
_exptl_absorpt_coefficient_mu 1.217
_exptl_absorpt_correction_T_max 0.7755
_exptl_absorpt_correction_T_min 0.5701
_exptl_absorpt_correction_type empirical
_exptl_absorpt_process_details 'SADABS (Sheldrick, 1996)'
_exptl_crystal_colour blue
_exptl_crystal_density_diffrn 1.751
_exptl_crystal_density_method 'not measured'
_exptl_crystal_description wedge
_exptl_crystal_F_000 564
_exptl_crystal_size_max 0.52
_exptl_crystal_size_mid 0.46
_exptl_crystal_size_min 0.22
_refine_diff_density_max 0.768
_refine_diff_density_min -1.282
_refine_ls_extinction_coef 0.032(3)
_refine_ls_extinction_expression Fc^*^=kFc[1+0.001xFc^2^\l^3^/sin(2\q)]^-1/4^
_refine_ls_extinction_method SHELXTL97
_refine_ls_goodness_of_fit_ref 0.999
_refine_ls_hydrogen_treatment refall
_refine_ls_matrix_type full
_refine_ls_number_parameters 189
_refine_ls_number_reflns 2521
_refine_ls_number_restraints 0
_refine_ls_restrained_S_all 0.999
_refine_ls_R_factor_all 0.0532
_refine_ls_R_factor_gt 0.0462
_refine_ls_shift/su_max 0.001
_refine_ls_shift/su_mean 0.000
_refine_ls_structure_factor_coef Fsqd
_refine_ls_weighting_details 'calc w = 1/[\s^2^(Fo^2^)+(0.0314P)^2^] where P = (Fo^2^+2Fc^2^)/3'
_refine_ls_weighting_scheme calc
_refine_ls_wR_factor_gt 0.1074
_refine_ls_wR_factor_ref 0.1103
_reflns_number_gt 2162
_reflns_number_total 2521
_reflns_threshold_expression 'I > 2\s(I)'
_cod_data_source_file ob1111.cif
_cod_data_source_block I
_cod_depositor_comments
;
The following automatic conversions were performed:
'_symmetry_cell_setting' value 'Monoclinic' changed to 'monoclinic'
according to '/home/saulius/struct/CIF-dictionaries/cif_core.dic'
dictionary named 'cif_core.dic' version 2.4.1 from 2010-06-29.

Automatic conversion script
Id: cif_fix_enum 1527 2010-12-29 10:47:43Z saulius 

The following automatic conversions were performed:

'_symmetry_cell_setting' value 'Monoclinic' changed to 'monoclinic'
according to /home/saulius/struct/CIF-dictionaries/cif_core.dic
dictionary named 'cif_core.dic' version 2.4.1 from 2010-06-29.

Automatic conversion script
Id: cif_fix_values 1715 2011-07-08 13:25:40Z adriana 
;
_cod_original_sg_symbol_H-M 'P 21/c'
_cod_database_code 2013348
_cod_database_fobs_code 2013348

loop_
_symmetry_equiv_pos_as_xyz
'x, y, z'
'-x, y+1/2, -z+1/2'
'-x, -y, -z'
'x, -y-1/2, z-1/2'

loop_
_atom_site_label
_atom_site_fract_x
_atom_site_fract_y
_atom_site_fract_z
_atom_site_U_iso_or_equiv
_atom_site_adp_type
_atom_site_calc_flag
_atom_site_refinement_flags
_atom_site_occupancy
_atom_site_disorder_assembly
_atom_site_disorder_group
_atom_site_type_symbol
Ni1 0.0000 0.5000 0.5000 0.00868(15) Uani d S 1 . . Ni
S1 0.07126(4) 0.81428(8) 0.60310(4) 0.01282(17) Uani d . 1 . . S
N1 0.14933(15) 0.3540(3) 0.57357(14) 0.0108(4) Uani d . 1 . . N
N2 0.22097(17) 0.4889(3) 0.64946(17) 0.0138(4) Uani d . 1 . . N
N3 0.26700(18) 0.8098(3) 0.73956(16) 0.0188(4) Uani d . 1 . . N
C1 0.19331(17) 0.6951(3) 0.66796(16) 0.0109(4) Uani d . 1 . . C
O2W -0.05265(13) 0.3626(3) 0.61931(12) 0.0140(3) Uani d . 1 . . O
O1W 0.13174(15) 0.1879(3) 0.78827(14) 0.0167(4) Uani d . 1 . . O
O2 0.38185(15) 0.2495(3) 0.78950(15) 0.0296(5) Uani d . 1 . . O
O3 0.47444(15) 0.5573(3) 0.84952(15) 0.0240(4) Uani d . 1 . . O
O4 0.64928(14) 0.6504(3) 0.97081(15) 0.0222(4) Uani d . 1 . . O
O5 0.79125(15) 0.4728(3) 1.07263(15) 0.0216(4) Uani d . 1 . . O
C2 0.46267(19) 0.3408(4) 0.84680(18) 0.0170(5) Uani d . 1 . . C
C3 0.5485(2) 0.1952(4) 0.91625(19) 0.0168(5) Uani d . 1 . . C
C4 0.64373(19) 0.2477(4) 0.98355(18) 0.0146(4) Uani d . 1 . . C
C5 0.69799(19) 0.4707(4) 1.01107(19) 0.0142(5) Uani d . 1 . . C
H2 0.277(3) 0.421(5) 0.692(2) 0.022(7) Uiso d . 1 . . H
H4 0.689(2) 0.129(4) 1.021(2) 0.019(7) Uiso d . 1 . . H
H3 0.525(3) 0.046(5) 0.907(2) 0.025(8) Uiso d . 1 . . H
H1A 0.180(2) 0.317(4) 0.532(2) 0.018(7) Uiso d . 1 . . H
H1B 0.130(2) 0.223(5) 0.600(2) 0.020(7) Uiso d . 1 . . H
H3B 0.250(3) 0.951(5) 0.751(2) 0.025(8) Uiso d . 1 . . H
H3A 0.328(3) 0.757(6) 0.767(2) 0.026(8) Uiso d . 1 . . H
H1W1 0.071(2) 0.231(5) 0.746(2) 0.025(8) Uiso d . 1 . . H
H2W1 0.159(3) 0.301(6) 0.826(2) 0.035(9) Uiso d . 1 . . H
H1W2 -0.085(3) 0.475(6) 0.645(3) 0.050 Uiso d . 1 . . H
H2W2 -0.100(3) 0.252(6) 0.601(3) 0.040(9) Uiso d . 1 . . H
H34 0.555(3) 0.595(6) 0.904(3) 0.050 Uiso d . 1 . . H

loop_
_atom_site_aniso_label
_atom_site_aniso_U_11
_atom_site_aniso_U_22
_atom_site_aniso_U_33
_atom_site_aniso_U_12
_atom_site_aniso_U_13
_atom_site_aniso_U_23
Ni1 0.0080(2) 0.0049(2) 0.0101(2) -0.00045(12) -0.00116(17) -0.00128(12)
S1 0.0125(3) 0.0063(3) 0.0147(3) 0.00030(18) -0.0023(2) -0.00273(18)
N1 0.0096(9) 0.0061(8) 0.0144(9) 0.0003(7) 0.0007(8) -0.0027(7)
N2 0.0081(9) 0.0107(9) 0.0167(10) -0.0003(7) -0.0039(8) -0.0018(7)
N3 0.0118(10) 0.0157(10) 0.0219(11) -0.0025(8) -0.0042(9) -0.0056(8)
C1 0.0104(10) 0.0116(9) 0.0101(10) -0.0029(8) 0.0026(9) 0.0012(8)
O2W 0.0146(8) 0.0102(7) 0.0164(8) -0.0024(6) 0.0039(7) -0.0018(6)
O1W 0.0161(9) 0.0152(8) 0.0176(9) -0.0021(7) 0.0041(8) -0.0037(7)
O2 0.0187(9) 0.0212(9) 0.0350(11) 0.0000(8) -0.0100(9) -0.0027(8)
O3 0.0154(9) 0.0134(7) 0.0336(10) 0.0014(7) -0.0051(8) 0.0022(7)
O4 0.0169(9) 0.0105(7) 0.0328(10) -0.0006(7) -0.0005(8) 0.0014(7)
O5 0.0129(9) 0.0176(8) 0.0278(10) 0.0015(6) -0.0022(8) -0.0055(7)
C2 0.0128(11) 0.0148(11) 0.0204(12) 0.0019(8) 0.0013(10) 0.0005(9)
C3 0.0158(11) 0.0095(10) 0.0222(12) -0.0003(8) 0.0024(10) 0.0009(9)
C4 0.0147(11) 0.0092(10) 0.0179(11) 0.0025(8) 0.0026(9) 0.0011(8)
C5 0.0131(11) 0.0131(10) 0.0171(11) 0.0005(8) 0.0060(10) -0.0015(8)

loop_
_atom_type_symbol
_atom_type_description
_atom_type_scat_dispersion_real
_atom_type_scat_dispersion_imag
_atom_type_scat_source
C C 0.0033 0.0016 'International Tables Vol C Tables 4.2.6.8 and 6.1.1.4'
H H 0.0000 0.0000 'International Tables Vol C Tables 4.2.6.8 and 6.1.1.4'
N N 0.0061 0.0033 'International Tables Vol C Tables 4.2.6.8 and 6.1.1.4'
O O 0.0106 0.0060 'International Tables Vol C Tables 4.2.6.8 and 6.1.1.4'
S S 0.1246 0.1234 'International Tables Vol C Tables 4.2.6.8 and 6.1.1.4'
Ni Ni 0.3393 1.1124 'International Tables Vol C Tables 4.2.6.8 and 6.1.1.4'

loop_
_geom_angle_atom_site_label_1
_geom_angle_atom_site_label_2
_geom_angle_atom_site_label_3
_geom_angle_site_symmetry_1
_geom_angle_site_symmetry_3
_geom_angle
_geom_angle_publ_flag
N1 Ni1 N1 . 3_566 180.0 ?
N1 Ni1 O2W . 3_566 93.39(7) yes
N1 Ni1 O2W 3_566 3_566 86.61(7) ?
N1 Ni1 O2W . . 86.61(7) yes
N1 Ni1 O2W 3_566 . 93.39(7) ?
O2W Ni1 O2W 3_566 . 180.0 ?
N1 Ni1 S1 . 3_566 95.15(5) ?
N1 Ni1 S1 3_566 3_566 84.85(5) ?
O2W Ni1 S1 3_566 3_566 89.28(5) ?
O2W Ni1 S1 . 3_566 90.72(5) ?
N1 Ni1 S1 . . 84.85(5) yes
N1 Ni1 S1 3_566 . 95.15(5) yes
O2W Ni1 S1 3_566 . 90.72(5) yes
O2W Ni1 S1 . . 89.28(5) yes
S1 Ni1 S1 3_566 . 180.0 ?
C1 S1 Ni1 . . 96.23(7) yes
N2 N1 Ni1 . . 114.70(13) yes
N2 N1 H1A . . 108.5(19) ?
Ni1 N1 H1A . . 110.8(19) ?
N2 N1 H1B . . 111.7(17) ?
Ni1 N1 H1B . . 102.5(17) ?
H1A N1 H1B . . 108(2) ?
C1 N2 N1 . . 121.13(19) ?
C1 N2 H2 . . 121(2) ?
N1 N2 H2 . . 116(2) ?
C1 N3 H3B . . 117(2) ?
C1 N3 H3A . . 120(2) ?
H3B N3 H3A . . 122(3) ?
N2 C1 N3 . . 116.5(2) ?
N2 C1 S1 . . 123.03(17) ?
N3 C1 S1 . . 120.43(17) ?
Ni1 O2W H1W2 . . 109(2) ?
Ni1 O2W H2W2 . . 116(2) ?
H1W2 O2W H2W2 . . 107(3) ?
H1W1 O1W H2W1 . . 107(3) ?
C2 O3 H34 . . 107.4(19) ?
C5 O4 H34 . . 108.5(16) ?
O2 C2 O3 . . 121.9(2) ?
O2 C2 C3 . . 118.0(2) ?
O3 C2 C3 . . 120.0(2) ?
C4 C3 C2 . . 130.7(2) ?
C4 C3 H3 . . 120(2) ?
C2 C3 H3 . . 109(2) ?
C3 C4 C5 . . 130.2(2) ?
C3 C4 H4 . . 118.8(16) ?
C5 C4 H4 . . 110.9(16) ?
O5 C5 O4 . . 122.1(2) ?
O5 C5 C4 . . 117.5(2) ?
O4 C5 C4 . . 120.3(2) ?

loop_
_geom_bond_atom_site_label_1
_geom_bond_atom_site_label_2
_geom_bond_site_symmetry_2
_geom_bond_distance
_geom_bond_publ_flag
Ni1 N1 . 2.0747(18) yes
Ni1 N1 3_566 2.0747(18) ?
Ni1 O2W 3_566 2.1666(16) ?
Ni1 O2W . 2.1666(16) yes
Ni1 S1 3_566 2.3627(5) ?
Ni1 S1 . 2.3627(5) yes
S1 C1 . 1.709(2) yes
N1 N2 . 1.415(3) yes
N1 H1A . 0.84(3) ?
N1 H1B . 0.94(3) ?
N2 C1 . 1.329(3) yes
N2 H2 . 0.87(3) ?
N3 C1 . 1.330(3) yes
N3 H3B . 0.90(3) ?
N3 H3A . 0.82(3) ?
O2W H1W2 . 0.92(4) ?
O2W H2W2 . 0.88(4) ?
O1W H1W1 . 0.86(3) ?
O1W H2W1 . 0.86(4) ?
O2 C2 . 1.225(3) ?
O3 C2 . 1.298(3) yes
O3 H34 . 1.10(4) ?
O4 C5 . 1.279(3) yes
O4 H34 . 1.32(4) ?
O5 C5 . 1.241(3) yes
C2 C3 . 1.497(3) ?
C3 C4 . 1.329(3) ?
C3 H3 . 0.93(3) ?
C4 C5 . 1.496(3) ?
C4 H4 . 0.96(3) ?

loop_
_geom_hbond_atom_site_label_D
_geom_hbond_atom_site_label_H
_geom_hbond_atom_site_label_A
_geom_hbond_site_symmetry_A
_geom_hbond_distance_DH
_geom_hbond_distance_HA
_geom_hbond_distance_DA
_geom_hbond_angle_DHA
_geom_hbond_publ_flag
O3 H34 O4 . 1.10(4) 1.32(4) 2.423(2) 177(2) yes
N1 H1A O4 2_646 0.84(3) 2.45(3) 3.137(3) 140(2) yes
N1 H1B S1 1_545 0.94(3) 2.55(3) 3.438(2) 157(2) yes
N2 H2 O2 1_555 0.87(3) 1.90(3) 2.756(3) 170(4) yes
N3 H3A O3 1_555 0.81(4) 2.23(4) 3.038(3) 169(4) yes
N3 H3B O1W 1_565 0.88(3) 2.30(4) 3.073(3) 148(3) yes
N3 H3B O2 1_565 0.88(3) 2.41(3) 2.985(3) 123(3) yes
O1W H1W1 O2W 1_555 0.86(3) 2.12(3) 2.959(3) 165(3) yes
O1W H2W1 O5 3_667 0.84(3) 1.93(3) 2.762(3) 169(3) yes
O2W H1W2 O1W 2_556 0.91(4) 1.81(4) 2.716(3) 172(4) yes
O2W H2W2 O5 4_465 0.87(4) 1.91(4) 2.775(3) 174(4) yes

loop_
_geom_torsion_atom_site_label_1
_geom_torsion_atom_site_label_2
_geom_torsion_atom_site_label_3
_geom_torsion_atom_site_label_4
_geom_torsion_site_symmetry_1
_geom_torsion
N1 Ni1 S1 C1 . -1.92(9)
N1 Ni1 S1 C1 3_566 178.08(9)
O2W Ni1 S1 C1 3_566 -95.26(8)
O2W Ni1 S1 C1 . 84.74(8)
O2W Ni1 N1 N2 3_566 92.73(15)
O2W Ni1 N1 N2 . -87.27(15)
S1 Ni1 N1 N2 3_566 -177.69(14)
S1 Ni1 N1 N2 . 2.31(14)
Ni1 N1 N2 C1 . -2.0(3)
N1 N2 C1 N3 . -178.9(2)
N1 N2 C1 S1 . -0.1(3)
Ni1 S1 C1 N2 . 1.71(19)
Ni1 S1 C1 N3 . -179.57(17)
O2 C2 C3 C4 . 178.4(3)
O3 C2 C3 C4 . -2.6(4)
C2 C3 C4 C5 . -1.3(4)
C3 C4 C5 O5 . -175.4(3)
C3 C4 C5 O4 . 3.7(4)
